data_8107404
loop_
_publ_author_name
'Qi, Qin-Bing'
'Li, Wen-Xuan'
'Hou, Gui-Ge'
'Li, Cheng-Bo'

_publ_section_title
;
 Crystal structure of
 (E)-7-bromo-2-(4-(4-methylpiperazin-1-yl)benzylidene)-3,4-dihydronaphthalen-1(2H)-one,
 C22H23BrN2O
;
_journal_issue 2
_journal_name_full 'Zeitschrift f\"ur Kristallographie - New Crystal Structures'
_journal_page_first 235
_journal_page_last 237
_journal_paper_doi 10.1515/ncrs-2022-0590
_journal_volume 238
_journal_year 2023
_chemical_formula_moiety 'C22 H23 Br N2 O'
_chemical_formula_sum 'C22 H23 Br N2 O'
_chemical_formula_weight 411.33
_space_group_crystal_system triclinic
_space_group_IT_number 2
_space_group_name_Hall '-P 1'
_space_group_name_H-M_alt 'P -1'
_atom_sites_solution_hydrogens geom
_audit_creation_method SHELXL-2017/1
_cell_angle_alpha 93.1520(10)
_cell_angle_beta 91.8770(10)
_cell_angle_gamma 97.0970(10)
_cell_formula_units_Z 4
_cell_length_a 10.05430(10)
_cell_length_b 11.48930(10)
_cell_length_c 16.58530(10)
_cell_measurement_reflns_used 14539
_cell_measurement_temperature 293(2)
_cell_measurement_theta_max 71.2550
_cell_measurement_theta_min 2.6580
_cell_volume 1896.81(3)
_computing_cell_refinement 'CrysAlisPro 1.171.38.43f (Rigaku OD, 2017)'
_computing_data_collection 'CrysAlisPro 1.171.38.43f (Rigaku OD, 2017)'
_computing_data_reduction 'CrysAlisPro 1.171.38.43f (Rigaku OD, 2017)'
_computing_molecular_graphics 'Bruker SHELXTL'
_computing_publication_material 'Bruker SHELXTL'
_computing_structure_refinement 'SHELXL-2017/1 (Sheldrick, 2017)'
_computing_structure_solution 'SHELXL-2017/1 (Sheldrick, 2017)'
_diffrn_ambient_temperature 293(2)
_diffrn_measured_fraction_theta_full 0.991
_diffrn_measured_fraction_theta_max 0.969
_diffrn_measurement_device_type 'XtaLAB AFC12 (RINC): Kappa single'
_diffrn_measurement_method 'CCD plate'
_diffrn_radiation_type CuK\a
_diffrn_radiation_wavelength 1.54178
_diffrn_reflns_av_R_equivalents 0.0192
_diffrn_reflns_av_unetI/netI 0.0202
_diffrn_reflns_Laue_measured_fraction_full 0.991
_diffrn_reflns_Laue_measured_fraction_max 0.969
_diffrn_reflns_limit_h_max 12
_diffrn_reflns_limit_h_min -11
_diffrn_reflns_limit_k_max 14
_diffrn_reflns_limit_k_min -14
_diffrn_reflns_limit_l_max 13
_diffrn_reflns_limit_l_min -19
_diffrn_reflns_number 19658
_diffrn_reflns_point_group_measured_fraction_full 0.991
_diffrn_reflns_point_group_measured_fraction_max 0.969
_diffrn_reflns_theta_full 67.679
_diffrn_reflns_theta_max 71.615
_diffrn_reflns_theta_min 2.670
_diffrn_source 'Rotating-anode X-ray tube'
_exptl_absorpt_coefficient_mu 3.046
_exptl_absorpt_correction_T_max 1.00000
_exptl_absorpt_correction_T_min 0.75865
_exptl_absorpt_correction_type multi-scan
_exptl_absorpt_process_details
;
CrysAlisPro 1.171.39.33c (Rigaku Oxford Diffraction, 2017)
Empirical absorption correction using spherical harmonics,
 implemented in SCALE3 ABSPACK scaling algorithm.
;
_exptl_crystal_colour 'clear pale yellow'
_exptl_crystal_density_diffrn 1.440
_exptl_crystal_description block
_exptl_crystal_F_000 848
_exptl_crystal_size_max 0.150
_exptl_crystal_size_mid 0.120
_exptl_crystal_size_min 0.100
_refine_diff_density_max 0.837
_refine_diff_density_min -0.819
_refine_diff_density_rms 0.052
_refine_ls_extinction_coef 0.00289(13)
_refine_ls_extinction_expression Fc^*^=kFc[1+0.001xFc^2^\l^3^/sin(2\q)]^-1/4^
_refine_ls_extinction_method 'SHELXL-2017/1 (Sheldrick 2017)'
_refine_ls_goodness_of_fit_ref 1.047
_refine_ls_hydrogen_treatment constr
_refine_ls_matrix_type full
_refine_ls_number_parameters 509
_refine_ls_number_reflns 7178
_refine_ls_number_restraints 0
_refine_ls_restrained_S_all 1.047
_refine_ls_R_factor_all 0.0336
_refine_ls_R_factor_gt 0.0318
_refine_ls_shift/su_max 0.004
_refine_ls_shift/su_mean 0.000
_refine_ls_structure_factor_coef Fsqd
_refine_ls_weighting_details 'w=1/[\s^2^(Fo^2^)+(0.0409P)^2^+1.2146P] where P=(Fo^2^+2Fc^2^)/3'
_refine_ls_weighting_scheme calc
_refine_ls_wR_factor_gt 0.0828
_refine_ls_wR_factor_ref 0.0840
_reflns_Friedel_coverage 0.000
_reflns_Friedel_fraction_full .
_reflns_Friedel_fraction_max .
_reflns_number_gt 6731
_reflns_number_total 7178
_reflns_threshold_expression 'I > 2\s(I)'
_cod_data_source_file suppl_j_ncrs-2022-0590_suppl.cif
_cod_data_source_block y
_cod_database_code 8107404
_shelx_shelxl_version_number 2017/1
_shelx_space_group_comment
;
The symmetry employed for this shelxl refinement is uniquely defined
by the following loop, which should always be used as a source of
symmetry information in preference to the above space-group names.
They are only intended as comments.
;
_shelx_estimated_absorpt_t_min 0.658
_shelx_estimated_absorpt_t_max 0.750

loop_
_space_group_symop_operation_xyz
'x, y, z'
'-x, -y, -z'

loop_
_atom_site_label
_atom_site_type_symbol
_atom_site_fract_x
_atom_site_fract_y
_atom_site_fract_z
_atom_site_U_iso_or_equiv
_atom_site_adp_type
_atom_site_occupancy
_atom_site_site_symmetry_order
_atom_site_calc_flag
_atom_site_refinement_flags_posn
_atom_site_refinement_flags_adp
_atom_site_refinement_flags_occupancy
_atom_site_disorder_assembly
_atom_site_disorder_group
Br1 Br 0.55109(3) 1.18181(3) 0.02866(2) 0.05807(10) Uani 1 1 d . . . . .
Br2 Br 0.98301(3) -0.33930(2) 1.00966(2) 0.04605(9) Uani 1 1 d . . . . .
C1 C 0.65254(17) 0.91681(15) 0.27152(11) 0.0258(4) Uani 1 1 d . . . . .
C2 C 0.61538(17) 0.86870(15) 0.35041(10) 0.0242(3) Uani 1 1 d . . . . .
C3 C 0.48203(18) 0.89444(16) 0.38236(11) 0.0278(4) Uani 1 1 d . . . . .
H3A H 0.477650 0.876015 0.438667 0.033 Uiso 1 1 calc R U . . .
H3B H 0.409750 0.845210 0.352255 0.033 Uiso 1 1 calc R U . . .
C4 C 0.46444(18) 1.02330(16) 0.37466(11) 0.0279(4) Uani 1 1 d . . . . .
H4A H 0.375762 1.036487 0.391487 0.033 Uiso 1 1 calc R U . . .
H4B H 0.529869 1.071903 0.410271 0.033 Uiso 1 1 calc R U . . .
C5 C 0.41138(18) 1.14445(15) 0.25819(12) 0.0287(4) Uani 1 1 d . . . . .
H5 H 0.349990 1.178107 0.289899 0.034 Uiso 1 1 calc R U . . .
C6 C 0.43130(19) 1.18046(16) 0.18076(12) 0.0317(4) Uani 1 1 d . . . . .
H6 H 0.384206 1.237978 0.160513 0.038 Uiso 1 1 calc R U . . .
C7 C 0.5224(2) 1.12948(17) 0.13400(12) 0.0342(4) Uani 1 1 d . . . . .
C8 C 0.59297(19) 1.04367(17) 0.16270(12) 0.0315(4) Uani 1 1 d . . . . .
H8 H 0.653526 1.010116 0.130286 0.038 Uiso 1 1 calc R U . . .
C9 C 0.57262(17) 1.00781(15) 0.24064(11) 0.0248(4) Uani 1 1 d . . . . .
C10 C 0.48152(17) 1.05876(15) 0.28957(11) 0.0239(3) Uani 1 1 d . . . . .
C11 C 0.70590(17) 0.81238(14) 0.38886(11) 0.0245(3) Uani 1 1 d . . . . .
H11 H 0.787415 0.812126 0.363954 0.029 Uiso 1 1 calc R U . . .
C12 C 0.69554(17) 0.75157(14) 0.46378(11) 0.0235(3) Uani 1 1 d . . . . .
C13 C 0.81137(17) 0.74359(14) 0.51098(11) 0.0241(3) Uani 1 1 d . . . . .
H13 H 0.893045 0.779068 0.493998 0.029 Uiso 1 1 calc R U . . .
C14 C 0.81014(17) 0.68541(15) 0.58170(11) 0.0250(4) Uani 1 1 d . . . . .
H14 H 0.889597 0.684606 0.611874 0.030 Uiso 1 1 calc R U . . .
C15 C 0.68908(17) 0.62714(15) 0.60850(11) 0.0251(4) Uani 1 1 d . . . . .
C16 C 0.57304(17) 0.63223(16) 0.56006(11) 0.0275(4) Uani 1 1 d . . . . .
H16 H 0.491809 0.593575 0.575349 0.033 Uiso 1 1 calc R U . . .
C17 C 0.57584(18) 0.69270(16) 0.49063(11) 0.0271(4) Uani 1 1 d . . . . .
H17 H 0.496350 0.694616 0.460724 0.032 Uiso 1 1 calc R U . . .
C18 C 0.7992(2) 0.5779(2) 0.73218(13) 0.0414(5) Uani 1 1 d . . . . .
H18A H 0.836956 0.659919 0.738093 0.050 Uiso 1 1 calc R U . A 1
H18B H 0.864601 0.535397 0.705583 0.050 Uiso 1 1 calc R U . A 1
C21 C 0.5734(2) 0.4857(3) 0.69326(18) 0.0707(10) Uani 1 1 d . . . . .
H21A H 0.578453 0.418691 0.655733 0.085 Uiso 1 1 calc R U . B 1
H21B H 0.493066 0.519253 0.677891 0.085 Uiso 1 1 calc R U . B 1
C23 C 0.95557(18) -0.06368(16) 0.76427(11) 0.0270(4) Uani 1 1 d . . . . .
C24 C 0.91578(17) 0.04370(15) 0.72836(11) 0.0250(4) Uani 1 1 d . . . . .
C25 C 0.8890(2) 0.14180(16) 0.78761(11) 0.0308(4) Uani 1 1 d . . . . .
H25A H 0.844630 0.198734 0.759194 0.037 Uiso 1 1 calc R U . . .
H25B H 0.973622 0.181329 0.810651 0.037 Uiso 1 1 calc R U . . .
C26 C 0.80134(19) 0.09647(16) 0.85566(11) 0.0293(4) Uani 1 1 d . . . . .
H26A H 0.799132 0.159607 0.896710 0.035 Uiso 1 1 calc R U . . .
H26B H 0.710399 0.073599 0.834189 0.035 Uiso 1 1 calc R U . . .
C27 C 0.8179(2) -0.03271(18) 0.97274(12) 0.0329(4) Uani 1 1 d . . . . .
H27 H 0.769151 0.017114 1.002460 0.040 Uiso 1 1 calc R U . . .
C28 C 0.8562(2) -0.13082(18) 1.00763(12) 0.0345(4) Uani 1 1 d . . . . .
H28 H 0.832600 -0.147769 1.059853 0.041 Uiso 1 1 calc R U . . .
C29 C 0.9303(2) -0.20305(16) 0.96294(11) 0.0323(4) Uani 1 1 d . . . . .
C30 C 0.96656(19) -0.17964(16) 0.88581(11) 0.0300(4) Uani 1 1 d . . . . .
H30 H 1.017861 -0.228574 0.857250 0.036 Uiso 1 1 calc R U . . .
C31 C 0.92545(18) -0.08132(15) 0.85067(10) 0.0256(4) Uani 1 1 d . . . . .
C32 C 0.85062(18) -0.00689(16) 0.89425(11) 0.0268(4) Uani 1 1 d . . . . .
C33 C 0.90671(17) 0.04022(15) 0.64704(11) 0.0237(3) Uani 1 1 d . . . . .
H33 H 0.924816 -0.030888 0.623029 0.028 Uiso 1 1 calc R U . . .
C34 C 0.87460(16) 0.12394(14) 0.58833(10) 0.0220(3) Uani 1 1 d . . . . .
C35 C 0.85196(17) 0.07993(14) 0.50764(10) 0.0233(3) Uani 1 1 d . . . . .
H35 H 0.851856 -0.000215 0.496104 0.028 Uiso 1 1 calc R U . . .
C36 C 0.83000(17) 0.14948(14) 0.44499(10) 0.0234(3) Uani 1 1 d . . . . .
H36 H 0.814541 0.115373 0.392837 0.028 Uiso 1 1 calc R U . . .
C37 C 0.83051(15) 0.27195(14) 0.45854(10) 0.0211(3) Uani 1 1 d . . . . .
C38 C 0.84667(17) 0.31645(14) 0.53973(10) 0.0235(3) Uani 1 1 d . . . . .
H38 H 0.842108 0.395852 0.551721 0.028 Uiso 1 1 calc R U . . .
C39 C 0.86916(17) 0.24485(15) 0.60212(10) 0.0242(3) Uani 1 1 d . . . . .
H39 H 0.881005 0.277959 0.654702 0.029 Uiso 1 1 calc R U . . .
C40 C 0.74615(18) 0.29786(15) 0.32088(11) 0.0268(4) Uani 1 1 d . . . . .
H40A H 0.651304 0.296433 0.330408 0.032 Uiso 1 1 calc R U . . .
H40B H 0.763227 0.217815 0.307961 0.032 Uiso 1 1 calc R U . . .
C41 C 0.78164(19) 0.37181(16) 0.25002(11) 0.0287(4) Uani 1 1 d . . . . .
H41A H 0.873826 0.366010 0.236517 0.034 Uiso 1 1 calc R U . . .
H41B H 0.724365 0.341837 0.203382 0.034 Uiso 1 1 calc R U . . .
C42 C 0.85447(17) 0.53768(15) 0.33753(11) 0.0261(4) Uani 1 1 d . . . . .
H42A H 0.847342 0.620188 0.349648 0.031 Uiso 1 1 calc R U . . .
H42B H 0.946332 0.530849 0.323790 0.031 Uiso 1 1 calc R U . . .
C43 C 0.82172(17) 0.47027(14) 0.41166(11) 0.0242(3) Uani 1 1 d . . . . .
H43A H 0.886430 0.498392 0.455203 0.029 Uiso 1 1 calc R U . . .
H43B H 0.733480 0.483802 0.429093 0.029 Uiso 1 1 calc R U . . .
C44 C 0.7981(2) 0.56460(18) 0.19939(13) 0.0381(4) Uani 1 1 d . . . . .
H44A H 0.784488 0.644673 0.212151 0.057 Uiso 1 1 calc R U . . .
H44B H 0.741262 0.533660 0.153610 0.057 Uiso 1 1 calc R U . . .
H44C H 0.890217 0.561393 0.186883 0.057 Uiso 1 1 calc R U . . .
N1 N 0.68307(17) 0.56910(15) 0.68005(10) 0.0360(4) Uani 1 1 d . . . . .
N3 N 0.82436(14) 0.34417(12) 0.39443(9) 0.0229(3) Uani 1 1 d . . . . .
N4 N 0.76539(15) 0.49481(13) 0.26860(9) 0.0275(3) Uani 1 1 d . . . . .
O1 O 0.74353(14) 0.88416(13) 0.23240(8) 0.0373(3) Uani 1 1 d . . . . .
O2 O 1.00634(16) -0.13885(12) 0.72495(8) 0.0383(3) Uani 1 1 d . . . . .
C19A C 0.7819(19) 0.5324(12) 0.8181(8) 0.029(2) Uani 0.5 1 d . . P C 1
H19A H 0.867941 0.517453 0.840712 0.034 Uiso 0.5 1 calc R U P C 1
H19B H 0.747554 0.591051 0.853209 0.034 Uiso 0.5 1 calc R U P C 1
C20A C 0.5523(15) 0.4385(11) 0.7762(7) 0.030(2) Uani 0.5 1 d . . P C 1
H20A H 0.511887 0.494453 0.810483 0.036 Uiso 0.5 1 calc R U P C 1
H20B H 0.492372 0.365313 0.771448 0.036 Uiso 0.5 1 calc R U P C 1
C22A C 0.657(2) 0.3853(13) 0.8932(12) 0.056(3) Uani 0.5 1 d . . P C 1
H22A H 0.617403 0.446233 0.921887 0.084 Uiso 0.5 1 calc R U P C 1
H22B H 0.739593 0.373672 0.920605 0.084 Uiso 0.5 1 calc R U P C 1
H22C H 0.596551 0.313586 0.890969 0.084 Uiso 0.5 1 calc R U P C 1
N2A N 0.6838(3) 0.4187(3) 0.8122(2) 0.0253(7) Uani 0.5 1 d . . P C 1
C19B C 0.784(2) 0.5149(14) 0.8018(9) 0.039(3) Uani 0.5 1 d . . P C 2
H19C H 0.819060 0.441234 0.790176 0.047 Uiso 0.5 1 calc R U P C 2
H19D H 0.843351 0.558132 0.843288 0.047 Uiso 0.5 1 calc R U P C 2
C20B C 0.5780(15) 0.4368(10) 0.7692(8) 0.039(4) Uani 0.5 1 d . . P C 2
H20C H 0.598050 0.356948 0.759292 0.047 Uiso 0.5 1 calc R U P C 2
H20D H 0.487472 0.430909 0.788437 0.047 Uiso 0.5 1 calc R U P C 2
C22B C 0.6623(19) 0.4215(13) 0.9087(11) 0.059(4) Uani 0.5 1 d . . P C 2
H22D H 0.688385 0.345148 0.896070 0.089 Uiso 0.5 1 calc R U P C 2
H22E H 0.573048 0.413056 0.928303 0.089 Uiso 0.5 1 calc R U P C 2
H22F H 0.723231 0.462582 0.949415 0.089 Uiso 0.5 1 calc R U P C 2
N2B N 0.6656(4) 0.4875(5) 0.8363(3) 0.0575(12) Uani 0.5 1 d . . P C 2

loop_
_atom_site_aniso_label
_atom_site_aniso_U_11
_atom_site_aniso_U_22
_atom_site_aniso_U_33
_atom_site_aniso_U_23
_atom_site_aniso_U_13
_atom_site_aniso_U_12
Br1 0.07064(19) 0.06604(18) 0.04959(17) 0.03714(13) 0.02737(13) 0.03499(14)
Br2 0.07641(18) 0.03451(13) 0.02883(13) 0.00839(9) -0.00638(10) 0.01271(11)
C1 0.0272(8) 0.0258(8) 0.0254(9) 0.0016(7) 0.0052(7) 0.0058(7)
C2 0.0263(8) 0.0238(8) 0.0225(9) -0.0009(6) 0.0038(7) 0.0039(6)
C3 0.0265(9) 0.0344(10) 0.0240(9) 0.0056(7) 0.0061(7) 0.0067(7)
C4 0.0250(8) 0.0336(9) 0.0255(9) -0.0033(7) 0.0036(7) 0.0071(7)
C5 0.0283(9) 0.0247(9) 0.0334(10) -0.0040(7) 0.0031(7) 0.0061(7)
C6 0.0341(10) 0.0232(9) 0.0394(11) 0.0052(8) 0.0025(8) 0.0081(7)
C7 0.0393(10) 0.0321(10) 0.0334(10) 0.0113(8) 0.0089(8) 0.0074(8)
C8 0.0351(10) 0.0307(9) 0.0315(10) 0.0067(8) 0.0116(8) 0.0104(8)
C9 0.0256(8) 0.0222(8) 0.0267(9) 0.0005(7) 0.0034(7) 0.0029(6)
C10 0.0229(8) 0.0220(8) 0.0258(9) -0.0031(6) 0.0016(6) 0.0001(6)
C11 0.0255(8) 0.0219(8) 0.0262(9) -0.0006(7) 0.0054(7) 0.0034(6)
C12 0.0264(8) 0.0202(8) 0.0238(9) -0.0011(6) 0.0037(7) 0.0035(6)
C13 0.0234(8) 0.0208(8) 0.0283(9) -0.0003(7) 0.0052(7) 0.0031(6)
C14 0.0232(8) 0.0238(8) 0.0277(9) -0.0004(7) 0.0008(7) 0.0032(6)
C15 0.0293(9) 0.0222(8) 0.0230(9) -0.0008(7) 0.0024(7) 0.0012(7)
C16 0.0228(8) 0.0297(9) 0.0286(9) 0.0017(7) 0.0032(7) -0.0025(7)
C17 0.0242(8) 0.0286(9) 0.0279(9) 0.0013(7) -0.0003(7) 0.0022(7)
C18 0.0257(9) 0.0634(14) 0.0371(12) 0.0207(10) 0.0007(8) 0.0058(9)
C21 0.0352(12) 0.112(2) 0.0608(17) 0.0557(17) -0.0124(11) -0.0244(14)
C23 0.0331(9) 0.0256(9) 0.0227(9) 0.0008(7) 0.0028(7) 0.0051(7)
C24 0.0280(8) 0.0236(8) 0.0233(9) 0.0013(7) 0.0048(7) 0.0028(7)
C25 0.0457(11) 0.0236(9) 0.0242(9) 0.0009(7) 0.0076(8) 0.0069(8)
C26 0.0374(10) 0.0283(9) 0.0236(9) -0.0010(7) 0.0051(7) 0.0093(7)
C27 0.0366(10) 0.0386(10) 0.0248(9) 0.0012(8) 0.0060(8) 0.0086(8)
C28 0.0422(11) 0.0398(11) 0.0214(9) 0.0057(8) 0.0036(8) 0.0030(8)
C29 0.0437(11) 0.0273(9) 0.0257(10) 0.0045(7) -0.0037(8) 0.0032(8)
C30 0.0384(10) 0.0274(9) 0.0245(9) -0.0007(7) -0.0009(7) 0.0071(7)
C31 0.0315(9) 0.0244(8) 0.0205(9) -0.0003(6) 0.0002(7) 0.0025(7)
C32 0.0298(9) 0.0267(9) 0.0238(9) 0.0007(7) 0.0025(7) 0.0030(7)
C33 0.0256(8) 0.0207(8) 0.0249(9) -0.0003(6) 0.0064(6) 0.0027(6)
C34 0.0210(8) 0.0213(8) 0.0233(8) 0.0005(6) 0.0057(6) 0.0006(6)
C35 0.0263(8) 0.0180(8) 0.0253(9) -0.0002(6) 0.0051(7) 0.0016(6)
C36 0.0267(8) 0.0207(8) 0.0222(8) -0.0018(6) 0.0015(6) 0.0019(6)
C37 0.0178(7) 0.0203(8) 0.0251(9) 0.0018(6) 0.0029(6) 0.0015(6)
C38 0.0257(8) 0.0180(8) 0.0262(9) -0.0016(6) 0.0038(7) 0.0013(6)
C39 0.0260(8) 0.0230(8) 0.0224(9) -0.0016(6) 0.0048(6) -0.0005(6)
C40 0.0295(9) 0.0231(8) 0.0266(9) 0.0010(7) -0.0041(7) -0.0001(7)
C41 0.0327(9) 0.0269(9) 0.0263(9) 0.0019(7) -0.0011(7) 0.0032(7)
C42 0.0253(8) 0.0200(8) 0.0339(10) 0.0028(7) 0.0048(7) 0.0040(6)
C43 0.0256(8) 0.0181(8) 0.0292(9) 0.0003(7) 0.0028(7) 0.0038(6)
C44 0.0429(11) 0.0367(11) 0.0367(11) 0.0138(9) 0.0039(9) 0.0066(8)
N1 0.0349(9) 0.0406(9) 0.0291(9) 0.0113(7) -0.0053(7) -0.0101(7)
N3 0.0261(7) 0.0174(7) 0.0245(7) 0.0000(5) -0.0016(6) 0.0017(5)
N4 0.0278(7) 0.0257(7) 0.0302(8) 0.0076(6) 0.0022(6) 0.0054(6)
O1 0.0402(7) 0.0445(8) 0.0332(7) 0.0101(6) 0.0153(6) 0.0214(6)
O2 0.0592(9) 0.0345(7) 0.0261(7) 0.0036(6) 0.0108(6) 0.0225(7)
C19A 0.048(4) 0.027(4) 0.007(4) 0.000(3) -0.006(3) -0.006(3)
C20A 0.014(4) 0.053(4) 0.025(3) 0.024(3) 0.008(3) 0.006(2)
C22A 0.059(6) 0.063(7) 0.049(6) 0.026(4) 0.003(4) 0.013(5)
N2A 0.0322(18) 0.0164(14) 0.0299(17) 0.0051(12) 0.0009(13) 0.0122(13)
C19B 0.051(4) 0.043(5) 0.021(6) -0.007(4) -0.009(4) 0.003(4)
C20B 0.030(7) 0.031(3) 0.058(6) 0.008(3) 0.024(3) -0.002(3)
C22B 0.049(4) 0.086(10) 0.046(7) 0.044(6) 0.000(4) 0.004(6)
N2B 0.040(2) 0.093(4) 0.042(3) 0.035(3) 0.0029(18) 0.004(2)

loop_
_atom_type_symbol
_atom_type_description
_atom_type_scat_dispersion_real
_atom_type_scat_dispersion_imag
_atom_type_scat_source
C C 0.0181 0.0091 'International Tables Vol C Tables 4.2.6.8 and 6.1.1.4'
H H 0.0000 0.0000 'International Tables Vol C Tables 4.2.6.8 and 6.1.1.4'
N N 0.0311 0.0180 'International Tables Vol C Tables 4.2.6.8 and 6.1.1.4'
O O 0.0492 0.0322 'International Tables Vol C Tables 4.2.6.8 and 6.1.1.4'
Br Br -0.6763 1.2805 'International Tables Vol C Tables 4.2.6.8 and 6.1.1.4'

loop_
_geom_angle_atom_site_label_1
_geom_angle_atom_site_label_2
_geom_angle_atom_site_label_3
_geom_angle
_geom_angle_site_symmetry_1
_geom_angle_site_symmetry_3
O1 C1 C2 122.48(16) . .
O1 C1 C9 120.37(16) . .
C2 C1 C9 117.14(15) . .
C11 C2 C1 117.33(15) . .
C11 C2 C3 125.90(16) . .
C1 C2 C3 116.66(15) . .
C2 C3 C4 110.68(15) . .
C2 C3 H3A 109.5 . .
C4 C3 H3A 109.5 . .
C2 C3 H3B 109.5 . .
C4 C3 H3B 109.5 . .
H3A C3 H3B 108.1 . .
C10 C4 C3 111.59(14) . .
C10 C4 H4A 109.3 . .
C3 C4 H4A 109.3 . .
C10 C4 H4B 109.3 . .
C3 C4 H4B 109.3 . .
H4A C4 H4B 108.0 . .
C6 C5 C10 121.28(17) . .
C6 C5 H5 119.4 . .
C10 C5 H5 119.4 . .
C7 C6 C5 118.89(17) . .
C7 C6 H6 120.6 . .
C5 C6 H6 120.6 . .
C8 C7 C6 121.53(18) . .
C8 C7 Br1 120.05(15) . .
C6 C7 Br1 118.41(15) . .
C7 C8 C9 119.35(17) . .
C7 C8 H8 120.3 . .
C9 C8 H8 120.3 . .
C8 C9 C10 120.27(17) . .
C8 C9 C1 118.62(16) . .
C10 C9 C1 121.09(16) . .
C5 C10 C9 118.68(17) . .
C5 C10 C4 121.37(16) . .
C9 C10 C4 119.93(16) . .
C2 C11 C12 129.74(16) . .
C2 C11 H11 115.1 . .
C12 C11 H11 115.1 . .
C13 C12 C17 116.06(16) . .
C13 C12 C11 119.59(15) . .
C17 C12 C11 124.24(16) . .
C14 C13 C12 123.02(16) . .
C14 C13 H13 118.5 . .
C12 C13 H13 118.5 . .
C13 C14 C15 120.46(16) . .
C13 C14 H14 119.8 . .
C15 C14 H14 119.8 . .
N1 C15 C16 121.01(16) . .
N1 C15 C14 122.29(16) . .
C16 C15 C14 116.68(16) . .
C17 C16 C15 122.00(16) . .
C17 C16 H16 119.0 . .
C15 C16 H16 119.0 . .
C16 C17 C12 121.74(17) . .
C16 C17 H17 119.1 . .
C12 C17 H17 119.1 . .
C19B C18 N1 115.0(9) . .
N1 C18 C19A 117.6(7) . .
N1 C18 H18A 107.9 . .
C19A C18 H18A 107.9 . .
N1 C18 H18B 107.9 . .
C19A C18 H18B 107.9 . .
H18A C18 H18B 107.2 . .
N1 C21 C20B 114.3(6) . .
N1 C21 C20A 120.7(6) . .
N1 C21 H21A 107.1 . .
C20A C21 H21A 107.1 . .
N1 C21 H21B 107.1 . .
C20A C21 H21B 107.1 . .
H21A C21 H21B 106.8 . .
O2 C23 C24 122.61(16) . .
O2 C23 C31 119.58(17) . .
C24 C23 C31 117.74(15) . .
C33 C24 C23 115.76(15) . .
C33 C24 C25 128.21(17) . .
C23 C24 C25 116.03(15) . .
C24 C25 C26 111.91(15) . .
C24 C25 H25A 109.2 . .
C26 C25 H25A 109.2 . .
C24 C25 H25B 109.2 . .
C26 C25 H25B 109.2 . .
H25A C25 H25B 107.9 . .
C32 C26 C25 112.95(15) . .
C32 C26 H26A 109.0 . .
C25 C26 H26A 109.0 . .
C32 C26 H26B 109.0 . .
C25 C26 H26B 109.0 . .
H26A C26 H26B 107.8 . .
C28 C27 C32 121.57(18) . .
C28 C27 H27 119.2 . .
C32 C27 H27 119.2 . .
C29 C28 C27 118.43(18) . .
C29 C28 H28 120.8 . .
C27 C28 H28 120.8 . .
C30 C29 C28 121.82(18) . .
C30 C29 Br2 119.10(15) . .
C28 C29 Br2 119.08(15) . .
C29 C30 C31 119.26(17) . .
C29 C30 H30 120.4 . .
C31 C30 H30 120.4 . .
C32 C31 C30 120.20(17) . .
C32 C31 C23 121.43(16) . .
C30 C31 C23 118.23(16) . .
C27 C32 C31 118.70(17) . .
C27 C32 C26 120.76(16) . .
C31 C32 C26 120.48(16) . .
C24 C33 C34 133.91(16) . .
C24 C33 H33 113.0 . .
C34 C33 H33 113.0 . .
C39 C34 C35 115.61(16) . .
C39 C34 C33 127.75(15) . .
C35 C34 C33 116.58(15) . .
C36 C35 C34 123.22(15) . .
C36 C35 H35 118.4 . .
C34 C35 H35 118.4 . .
C35 C36 C37 121.04(16) . .
C35 C36 H36 119.5 . .
C37 C36 H36 119.5 . .
N3 C37 C38 122.54(15) . .
N3 C37 C36 121.04(15) . .
C38 C37 C36 116.29(15) . .
C39 C38 C37 121.71(15) . .
C39 C38 H38 119.1 . .
C37 C38 H38 119.1 . .
C38 C39 C34 122.00(16) . .
C38 C39 H39 119.0 . .
C34 C39 H39 119.0 . .
N3 C40 C41 111.49(14) . .
N3 C40 H40A 109.3 . .
C41 C40 H40A 109.3 . .
N3 C40 H40B 109.3 . .
C41 C40 H40B 109.3 . .
H40A C40 H40B 108.0 . .
N4 C41 C40 111.27(15) . .
N4 C41 H41A 109.4 . .
C40 C41 H41A 109.4 . .
N4 C41 H41B 109.4 . .
C40 C41 H41B 109.4 . .
H41A C41 H41B 108.0 . .
N4 C42 C43 112.07(14) . .
N4 C42 H42A 109.2 . .
C43 C42 H42A 109.2 . .
N4 C42 H42B 109.2 . .
C43 C42 H42B 109.2 . .
H42A C42 H42B 107.9 . .
N3 C43 C42 110.82(14) . .
N3 C43 H43A 109.5 . .
C42 C43 H43A 109.5 . .
N3 C43 H43B 109.5 . .
C42 C43 H43B 109.5 . .
H43A C43 H43B 108.1 . .
N4 C44 H44A 109.5 . .
N4 C44 H44B 109.5 . .
H44A C44 H44B 109.5 . .
N4 C44 H44C 109.5 . .
H44A C44 H44C 109.5 . .
H44B C44 H44C 109.5 . .
C15 N1 C21 120.24(17) . .
C15 N1 C18 119.28(16) . .
C21 N1 C18 119.38(18) . .
C37 N3 C43 118.96(14) . .
C37 N3 C40 118.62(13) . .
C43 N3 C40 113.23(14) . .
C42 N4 C44 110.10(15) . .
C42 N4 C41 108.00(14) . .
C44 N4 C41 110.62(15) . .
N2A C19A C18 108.9(9) . .
N2A C19A H19A 109.9 . .
C18 C19A H19A 109.9 . .
N2A C19A H19B 109.9 . .
C18 C19A H19B 109.9 . .
H19A C19A H19B 108.3 . .
N2A C20A C21 108.9(10) . .
N2A C20A H20A 109.9 . .
C21 C20A H20A 109.9 . .
N2A C20A H20B 109.9 . .
C21 C20A H20B 109.9 . .
H20A C20A H20B 108.3 . .
N2A C22A H22A 109.5 . .
N2A C22A H22B 109.5 . .
H22A C22A H22B 109.5 . .
N2A C22A H22C 109.5 . .
H22A C22A H22C 109.5 . .
H22B C22A H22C 109.5 . .
C22A N2A C20A 105.4(11) . .
C22A N2A C19A 108.0(9) . .
C20A N2A C19A 111.0(9) . .
N2B C19B C18 123.9(15) . .
N2B C19B H19C 106.3 . .
C18 C19B H19C 106.3 . .
N2B C19B H19D 106.3 . .
C18 C19B H19D 106.3 . .
H19C C19B H19D 106.4 . .
C21 C20B N2B 123.7(10) . .
C21 C20B H20C 106.4 . .
N2B C20B H20C 106.4 . .
C21 C20B H20D 106.4 . .
N2B C20B H20D 106.4 . .
H20C C20B H20D 106.5 . .
N2B C22B H22D 109.5 . .
N2B C22B H22E 109.5 . .
H22D C22B H22E 109.5 . .
N2B C22B H22F 109.5 . .
H22D C22B H22F 109.5 . .
H22E C22B H22F 109.5 . .
C19B N2B C20B 103.3(10) . .
C19B N2B C22B 118.9(11) . .
C20B N2B C22B 116.0(9) . .

loop_
_geom_bond_atom_site_label_1
_geom_bond_atom_site_label_2
_geom_bond_distance
_geom_bond_site_symmetry_2
Br1 C7 1.898(2) .
Br2 C29 1.9088(19) .
C1 O1 1.223(2) .
C1 C2 1.489(2) .
C1 C9 1.497(2) .
C2 C11 1.344(3) .
C2 C3 1.514(2) .
C3 C4 1.524(3) .
C3 H3A 0.9700 .
C3 H3B 0.9700 .
C4 C10 1.500(3) .
C4 H4A 0.9700 .
C4 H4B 0.9700 .
C5 C6 1.384(3) .
C5 C10 1.393(3) .
C5 H5 0.9300 .
C6 C7 1.383(3) .
C6 H6 0.9300 .
C7 C8 1.380(3) .
C8 C9 1.392(3) .
C8 H8 0.9300 .
C9 C10 1.403(2) .
C11 C12 1.459(2) .
C11 H11 0.9300 .
C12 C13 1.397(2) .
C12 C17 1.404(2) .
C13 C14 1.381(3) .
C13 H13 0.9300 .
C14 C15 1.412(2) .
C14 H14 0.9300 .
C15 N1 1.392(2) .
C15 C16 1.404(3) .
C16 C17 1.377(3) .
C16 H16 0.9300 .
C17 H17 0.9300 .
C18 C19B 1.399(18) .
C18 N1 1.420(3) .
C18 C19A 1.552(14) .
C18 H18A 0.9700 .
C18 H18B 0.9700 .
C21 N1 1.400(3) .
C21 C20B 1.409(14) .
C21 C20A 1.517(12) .
C21 H21A 0.9700 .
C21 H21B 0.9700 .
C23 O2 1.225(2) .
C23 C24 1.491(2) .
C23 C31 1.494(2) .
C24 C33 1.347(3) .
C24 C25 1.510(2) .
C25 C26 1.529(3) .
C25 H25A 0.9700 .
C25 H25B 0.9700 .
C26 C32 1.508(3) .
C26 H26A 0.9700 .
C26 H26B 0.9700 .
C27 C28 1.385(3) .
C27 C32 1.392(3) .
C27 H27 0.9300 .
C28 C29 1.384(3) .
C28 H28 0.9300 .
C29 C30 1.373(3) .
C30 C31 1.400(3) .
C30 H30 0.9300 .
C31 C32 1.395(2) .
C33 C34 1.462(2) .
C33 H33 0.9300 .
C34 C39 1.403(2) .
C34 C35 1.406(2) .
C35 C36 1.374(2) .
C35 H35 0.9300 .
C36 C37 1.412(2) .
C36 H36 0.9300 .
C37 N3 1.389(2) .
C37 C38 1.411(2) .
C38 C39 1.387(2) .
C38 H38 0.9300 .
C39 H39 0.9300 .
C40 N3 1.467(2) .
C40 C41 1.514(3) .
C40 H40A 0.9700 .
C40 H40B 0.9700 .
C41 N4 1.460(2) .
C41 H41A 0.9700 .
C41 H41B 0.9700 .
C42 N4 1.454(2) .
C42 C43 1.513(2) .
C42 H42A 0.9700 .
C42 H42B 0.9700 .
C43 N3 1.465(2) .
C43 H43A 0.9700 .
C43 H43B 0.9700 .
C44 N4 1.459(2) .
C44 H44A 0.9600 .
C44 H44B 0.9600 .
C44 H44C 0.9600 .
C19A N2A 1.532(15) .
C19A H19A 0.9700 .
C19A H19B 0.9700 .
C20A N2A 1.482(13) .
C20A H20A 0.9700 .
C20A H20B 0.9700 .
C22A N2A 1.44(2) .
C22A H22A 0.9600 .
C22A H22B 0.9600 .
C22A H22C 0.9600 .
C19B N2B 1.345(19) .
C19B H19C 0.9700 .
C19B H19D 0.9700 .
C20B N2B 1.446(14) .
C20B H20C 0.9700 .
C20B H20D 0.9700 .
C22B N2B 1.454(18) .
C22B H22D 0.9600 .
C22B H22E 0.9600 .
C22B H22F 0.9600 .

loop_
_geom_hbond_atom_site_label_D
_geom_hbond_atom_site_label_H
_geom_hbond_atom_site_label_A
_geom_hbond_distance_DH
_geom_hbond_distance_HA
_geom_hbond_distance_DA
_geom_hbond_angle_DHA
_geom_hbond_site_symmetry_A
_geom_hbond_publ_flag
C22A^a H22C^a Br1 0.96 2.83 3.43(2) 121.7 1_546 yes
C22A^a H22B^a Br2 0.96 3.06 4.02(2) 173.8 2_757 yes
C40 H40B O2 0.97 2.65 3.347(2) 128.8 2_756 yes

loop_
_geom_torsion_atom_site_label_1
_geom_torsion_atom_site_label_2
_geom_torsion_atom_site_label_3
_geom_torsion_atom_site_label_4
_geom_torsion
_geom_torsion_site_symmetry_1
_geom_torsion_site_symmetry_2
_geom_torsion_site_symmetry_3
_geom_torsion_site_symmetry_4
O1 C1 C2 C11 17.8(3) . . . .
C9 C1 C2 C11 -162.60(16) . . . .
O1 C1 C2 C3 -165.82(17) . . . .
C9 C1 C2 C3 13.7(2) . . . .
C11 C2 C3 C4 130.37(18) . . . .
C1 C2 C3 C4 -45.6(2) . . . .
C2 C3 C4 C10 54.6(2) . . . .
C10 C5 C6 C7 0.3(3) . . . .
C5 C6 C7 C8 0.3(3) . . . .
C5 C6 C7 Br1 -178.86(14) . . . .
C6 C7 C8 C9 -0.3(3) . . . .
Br1 C7 C8 C9 178.80(14) . . . .
C7 C8 C9 C10 -0.2(3) . . . .
C7 C8 C9 C1 -178.48(17) . . . .
O1 C1 C9 C8 7.7(3) . . . .
C2 C1 C9 C8 -171.89(16) . . . .
O1 C1 C9 C10 -170.58(17) . . . .
C2 C1 C9 C10 9.8(2) . . . .
C6 C5 C10 C9 -0.8(3) . . . .
C6 C5 C10 C4 177.36(16) . . . .
C8 C9 C10 C5 0.7(3) . . . .
C1 C9 C10 C5 178.95(16) . . . .
C8 C9 C10 C4 -177.43(16) . . . .
C1 C9 C10 C4 0.8(2) . . . .
C3 C4 C10 C5 148.38(16) . . . .
C3 C4 C10 C9 -33.5(2) . . . .
C1 C2 C11 C12 -176.47(16) . . . .
C3 C2 C11 C12 7.6(3) . . . .
C2 C11 C12 C13 -152.37(18) . . . .
C2 C11 C12 C17 31.7(3) . . . .
C17 C12 C13 C14 -2.3(2) . . . .
C11 C12 C13 C14 -178.59(15) . . . .
C12 C13 C14 C15 2.0(3) . . . .
C13 C14 C15 N1 -178.95(17) . . . .
C13 C14 C15 C16 -0.2(2) . . . .
N1 C15 C16 C17 177.61(17) . . . .
C14 C15 C16 C17 -1.2(3) . . . .
C15 C16 C17 C12 0.8(3) . . . .
C13 C12 C17 C16 0.9(3) . . . .
C11 C12 C17 C16 177.00(16) . . . .
O2 C23 C24 C33 16.2(3) . . . .
C31 C23 C24 C33 -160.82(16) . . . .
O2 C23 C24 C25 -164.58(18) . . . .
C31 C23 C24 C25 18.4(2) . . . .
C33 C24 C25 C26 133.20(19) . . . .
C23 C24 C25 C26 -45.9(2) . . . .
C24 C25 C26 C32 49.3(2) . . . .
C32 C27 C28 C29 0.9(3) . . . .
C27 C28 C29 C30 0.2(3) . . . .
C27 C28 C29 Br2 -179.58(15) . . . .
C28 C29 C30 C31 -1.2(3) . . . .
Br2 C29 C30 C31 178.53(14) . . . .
C29 C30 C31 C32 1.2(3) . . . .
C29 C30 C31 C23 -174.62(17) . . . .
O2 C23 C31 C32 -170.68(18) . . . .
C24 C23 C31 C32 6.4(3) . . . .
O2 C23 C31 C30 5.1(3) . . . .
C24 C23 C31 C30 -177.79(16) . . . .
C28 C27 C32 C31 -0.9(3) . . . .
C28 C27 C32 C26 176.49(18) . . . .
C30 C31 C32 C27 -0.1(3) . . . .
C23 C31 C32 C27 175.53(17) . . . .
C30 C31 C32 C26 -177.58(17) . . . .
C23 C31 C32 C26 -1.9(3) . . . .
C25 C26 C32 C27 156.24(17) . . . .
C25 C26 C32 C31 -26.4(2) . . . .
C23 C24 C33 C34 -178.60(17) . . . .
C25 C24 C33 C34 2.3(3) . . . .
C24 C33 C34 C39 14.0(3) . . . .
C24 C33 C34 C35 -168.96(19) . . . .
C39 C34 C35 C36 2.0(2) . . . .
C33 C34 C35 C36 -175.37(15) . . . .
C34 C35 C36 C37 0.7(3) . . . .
C35 C36 C37 N3 172.23(15) . . . .
C35 C36 C37 C38 -3.6(2) . . . .
N3 C37 C38 C39 -171.91(15) . . . .
C36 C37 C38 C39 3.9(2) . . . .
C37 C38 C39 C34 -1.2(3) . . . .
C35 C34 C39 C38 -1.7(2) . . . .
C33 C34 C39 C38 175.28(16) . . . .
N3 C40 C41 N4 -55.5(2) . . . .
N4 C42 C43 N3 55.83(18) . . . .
C16 C15 N1 C21 19.7(3) . . . .
C14 C15 N1 C21 -161.6(2) . . . .
C16 C15 N1 C18 -172.41(19) . . . .
C14 C15 N1 C18 6.3(3) . . . .
C20B C21 N1 C15 -177.9(6) . . . .
C20A C21 N1 C15 -168.5(6) . . . .
C20B C21 N1 C18 14.2(7) . . . .
C20A C21 N1 C18 23.6(7) . . . .
C19B C18 N1 C15 -179.0(7) . . . .
C19A C18 N1 C15 168.7(6) . . . .
C19B C18 N1 C21 -10.9(7) . . . .
C19A C18 N1 C21 -23.3(6) . . . .
C38 C37 N3 C43 -5.9(2) . . . .
C36 C37 N3 C43 178.46(14) . . . .
C38 C37 N3 C40 -150.57(16) . . . .
C36 C37 N3 C40 33.8(2) . . . .
C42 C43 N3 C37 163.92(14) . . . .
C42 C43 N3 C40 -49.64(19) . . . .
C41 C40 N3 C37 -163.51(15) . . . .
C41 C40 N3 C43 49.92(19) . . . .
C43 C42 N4 C44 178.30(15) . . . .
C43 C42 N4 C41 -60.83(18) . . . .
C40 C41 N4 C42 60.24(18) . . . .
C40 C41 N4 C44 -179.21(15) . . . .
N1 C18 C19A N2A 39.9(11) . . . .
N1 C21 C20A N2A -40.7(10) . . . .
C21 C20A N2A C22A 174.6(8) . . . .
C21 C20A N2A C19A 57.9(10) . . . .
C18 C19A N2A C22A -173.5(11) . . . .
C18 C19A N2A C20A -58.3(11) . . . .
N1 C18 C19B N2B -26.0(14) . . . .
N1 C21 C20B N2B 15.8(14) . . . .
C18 C19B N2B C20B 49.8(14) . . . .
C18 C19B N2B C22B 179.9(11) . . . .
C21 C20B N2B C19B -44.7(15) . . . .
C21 C20B N2B C22B -176.6(11) . . . .
